data_4079410
loop_
_publ_author_name
'Abell\'an-L\'opez, Antonio'
'Chicote, Mar\'ia-Teresa'
'Bautista, Delia'
'Vicente, Jos\'e'

_publ_section_title
;
 From ChelateC,N-Cyclopalladated Oximes toC,N,N&#x2032;-,C,N,S-,
 orC,N,C&#x2032;-Pincer Palladium(II) Complexes by Formation of Oxime
 Ether Ligands
;
_journal_issue 21
_journal_name_full Organometallics
_journal_page_first 7434
_journal_paper_doi 10.1021/om3007213
_journal_volume 31
_journal_year 2012
_chemical_formula_sum 'C17 H19 Cl N2 O4 Pd'
_chemical_formula_weight 457.19
_chemical_name_systematic
; 
 ? 
;
_space_group_IT_number 61
_symmetry_cell_setting orthorhombic
_symmetry_space_group_name_Hall '-P 2ac 2ab'
_symmetry_space_group_name_H-M 'P b c a'
_atom_sites_solution_hydrogens geom
_atom_sites_solution_primary direct
_atom_sites_solution_secondary difmap
_audit_creation_method SHELXL-97
_cell_angle_alpha 90.00
_cell_angle_beta 90.00
_cell_angle_gamma 90.00
_cell_formula_units_Z 8
_cell_length_a 10.0709(7)
_cell_length_b 15.5194(11)
_cell_length_c 22.5797(16)
_cell_measurement_reflns_used 9102
_cell_measurement_temperature 100(2)
_cell_measurement_theta_max 28.55
_cell_measurement_theta_min 2.57
_cell_volume 3529.1(4)
_computing_cell_refinement 'Bruker SAINT'
_computing_data_collection 'Bruker SMART'
_computing_data_reduction 'Bruker SAINT'
_computing_molecular_graphics 'Bruker SHELXTL'
_computing_publication_material 'Bruker SHELXTL'
_computing_structure_refinement 'SHELXL-97 (Sheldrick, 1997)'
_computing_structure_solution 'SHELXS-97 (Sheldrick, 1990)'
_diffrn_ambient_temperature 100(2)
_diffrn_detector_area_resol_mean 8.26
_diffrn_measured_fraction_theta_full 1.000
_diffrn_measured_fraction_theta_max 0.961
_diffrn_measurement_device_type 'Bruker SMART APEX CCD'
_diffrn_measurement_method \w-scan
_diffrn_radiation_monochromator graphite
_diffrn_radiation_source 'fine-focus sealed tube'
_diffrn_radiation_type MoK\a
_diffrn_radiation_wavelength 0.71073
_diffrn_reflns_av_R_equivalents 0.0273
_diffrn_reflns_av_sigmaI/netI 0.0156
_diffrn_reflns_limit_h_max 12
_diffrn_reflns_limit_h_min -12
_diffrn_reflns_limit_k_max 20
_diffrn_reflns_limit_k_min -20
_diffrn_reflns_limit_l_max 30
_diffrn_reflns_limit_l_min -30
_diffrn_reflns_number 40770
_diffrn_reflns_theta_full 26.00
_diffrn_reflns_theta_max 28.70
_diffrn_reflns_theta_min 1.80
_exptl_absorpt_coefficient_mu 1.227
_exptl_absorpt_correction_T_max 0.8469
_exptl_absorpt_correction_T_min 0.7622
_exptl_absorpt_correction_type multi-scan
_exptl_absorpt_process_details SADABS
_exptl_crystal_colour yellow
_exptl_crystal_density_diffrn 1.721
_exptl_crystal_density_method 'not measured'
_exptl_crystal_description block
_exptl_crystal_F_000 1840
_exptl_crystal_size_max 0.21
_exptl_crystal_size_mid 0.21
_exptl_crystal_size_min 0.14
_refine_diff_density_max 0.557
_refine_diff_density_min -0.375
_refine_diff_density_rms 0.078
_refine_ls_extinction_method none
_refine_ls_goodness_of_fit_ref 1.150
_refine_ls_hydrogen_treatment 'rigid methyls, others riding'
_refine_ls_matrix_type full
_refine_ls_number_parameters 230
_refine_ls_number_reflns 4384
_refine_ls_number_restraints 0
_refine_ls_restrained_S_all 1.150
_refine_ls_R_factor_all 0.0312
_refine_ls_R_factor_gt 0.0295
_refine_ls_shift/su_max 0.003
_refine_ls_shift/su_mean 0.000
_refine_ls_structure_factor_coef Fsqd
_refine_ls_weighting_details 'calc w=1/[\s^2^(Fo^2^)+(0.0194P)^2^+5.8171P] where P=(Fo^2^+2Fc^2^)/3'
_refine_ls_weighting_scheme calc
_refine_ls_wR_factor_gt 0.0606
_refine_ls_wR_factor_ref 0.0614
_reflns_number_gt 4222
_reflns_number_total 4384
_reflns_threshold_expression >2sigma(I)
_cod_data_source_file om3007213_si_002.cif
_cod_data_source_block aac11mls
_cod_depositor_comments
;
The following automatic conversions were performed:

'_symmetry_cell_setting' value 'Orthorhombic' changed to
'orthorhombic' according to
/home/saulius/struct/CIF-dictionaries/cif_core.dic dictionary named
'cif_core.dic' version 2.4.2 from 2011-04-26.

Automatic conversion script
Id: cif_fix_values 1891 2012-01-12 08:04:46Z andrius 
;
_cod_original_sg_symbol_H-M 'P bca'
_cod_database_code 4079410

loop_
_symmetry_equiv_pos_as_xyz
'x, y, z'
'-x+1/2, -y, z+1/2'
'-x, y+1/2, -z+1/2'
'x+1/2, -y+1/2, -z'
'-x, -y, -z'
'x-1/2, y, -z-1/2'
'x, -y-1/2, z-1/2'
'-x-1/2, y-1/2, z'

loop_
_atom_site_label
_atom_site_type_symbol
_atom_site_fract_x
_atom_site_fract_y
_atom_site_fract_z
_atom_site_U_iso_or_equiv
_atom_site_adp_type
_atom_site_occupancy
_atom_site_symmetry_multiplicity
_atom_site_calc_flag
_atom_site_refinement_flags
Pd1 Pd 0.449334(15) 0.541452(9) 0.847388(7) 0.01229(5) Uani 1 1 d .
Cl1 Cl 0.57264(5) 0.53490(3) 0.76161(2) 0.01723(10) Uani 1 1 d .
N1 N 0.33044(17) 0.53932(11) 0.91789(8) 0.0151(3) Uani 1 1 d .
N2 N 0.37575(18) 0.66604(11) 0.82205(8) 0.0158(3) Uani 1 1 d .
C1 C 0.5135(2) 0.43272(13) 0.88779(9) 0.0131(4) Uani 1 1 d .
C2 C 0.4410(2) 0.41489(13) 0.94012(9) 0.0139(4) Uani 1 1 d .
C3 C 0.4644(2) 0.34344(13) 0.97619(9) 0.0158(4) Uani 1 1 d .
H3 H 0.4117 0.3337 1.0105 0.019 Uiso 1 1 calc R
C4 C 0.5655(2) 0.28680(14) 0.96130(9) 0.0169(4) Uani 1 1 d .
C5 C 0.6425(2) 0.30359(13) 0.91120(9) 0.0148(4) Uani 1 1 d .
C6 C 0.6177(2) 0.37569(13) 0.87526(9) 0.0143(4) Uani 1 1 d .
C7 C 0.3377(2) 0.47732(13) 0.95580(9) 0.0141(4) Uani 1 1 d .
C8 C 0.2541(2) 0.47205(14) 1.01010(9) 0.0182(4) Uani 1 1 d .
H8A H 0.3063 0.4903 1.0445 0.027 Uiso 1 1 calc R
H8B H 0.2242 0.4125 1.0158 0.027 Uiso 1 1 calc R
H8C H 0.1767 0.5098 1.0057 0.027 Uiso 1 1 calc R
O1 O 0.23667(15) 0.60367(10) 0.93078(7) 0.0184(3) Uani 1 1 d .
C9 C 0.1735(2) 0.63121(15) 0.87674(10) 0.0198(4) Uani 1 1 d .
H9A H 0.0874 0.6586 0.8863 0.024 Uiso 1 1 calc R
H9B H 0.1554 0.5802 0.8517 0.024 Uiso 1 1 calc R
C10 C 0.2578(2) 0.69391(14) 0.84263(9) 0.0178(4) Uani 1 1 d .
C11 C 0.2147(2) 0.77794(15) 0.83405(10) 0.0217(5) Uani 1 1 d .
H11 H 0.1307 0.7958 0.8488 0.026 Uiso 1 1 calc R
C12 C 0.2949(3) 0.83562(15) 0.80378(10) 0.0238(5) Uani 1 1 d .
H12 H 0.2671 0.8934 0.7975 0.029 Uiso 1 1 calc R
C13 C 0.4161(2) 0.80719(14) 0.78292(10) 0.0211(5) Uani 1 1 d .
H13 H 0.4734 0.8453 0.7621 0.025 Uiso 1 1 calc R
C14 C 0.4531(2) 0.72229(14) 0.79274(9) 0.0184(4) Uani 1 1 d .
H14 H 0.5365 0.7031 0.7781 0.022 Uiso 1 1 calc R
C15 C 0.5189(3) 0.19490(16) 1.04288(11) 0.0279(5) Uani 1 1 d .
H15A H 0.5247 0.2427 1.0712 0.042 Uiso 1 1 calc R
H15B H 0.5513 0.1419 1.0616 0.042 Uiso 1 1 calc R
H15C H 0.4262 0.1870 1.0308 0.042 Uiso 1 1 calc R
O2 O 0.59805(16) 0.21395(10) 0.99205(7) 0.0229(3) Uani 1 1 d .
C16 C 0.7193(3) 0.18691(16) 0.85441(12) 0.0282(5) Uani 1 1 d .
H16A H 0.6411 0.1534 0.8661 0.042 Uiso 1 1 calc R
H16B H 0.7955 0.1483 0.8498 0.042 Uiso 1 1 calc R
H16C H 0.7016 0.2161 0.8167 0.042 Uiso 1 1 calc R
O3 O 0.74781(15) 0.24945(10) 0.89891(7) 0.0187(3) Uani 1 1 d .
C17 C 0.8105(2) 0.44021(15) 0.83789(10) 0.0209(4) Uani 1 1 d .
H17A H 0.7792 0.4954 0.8537 0.031 Uiso 1 1 calc R
H17B H 0.8585 0.4502 0.8008 0.031 Uiso 1 1 calc R
H17C H 0.8701 0.4129 0.8666 0.031 Uiso 1 1 calc R
O4 O 0.69931(15) 0.38498(9) 0.82701(7) 0.0165(3) Uani 1 1 d .

loop_
_atom_site_aniso_label
_atom_site_aniso_U_11
_atom_site_aniso_U_22
_atom_site_aniso_U_33
_atom_site_aniso_U_23
_atom_site_aniso_U_13
_atom_site_aniso_U_12
Pd1 0.01288(8) 0.01115(8) 0.01283(8) -0.00081(5) 0.00087(5) 0.00055(5)
Cl1 0.0193(2) 0.0173(2) 0.0151(2) 0.00004(18) 0.00335(18) 0.00090(19)
N1 0.0135(8) 0.0140(8) 0.0179(8) -0.0028(7) 0.0026(7) 0.0040(7)
N2 0.0171(9) 0.0154(8) 0.0149(8) -0.0005(7) -0.0026(7) 0.0013(7)
C1 0.0130(9) 0.0112(9) 0.0151(9) -0.0018(7) -0.0017(7) -0.0025(7)
C2 0.0136(9) 0.0136(9) 0.0146(9) -0.0028(7) -0.0009(7) -0.0019(7)
C3 0.0160(10) 0.0165(10) 0.0150(9) -0.0004(8) 0.0023(8) -0.0005(8)
C4 0.0190(10) 0.0146(9) 0.0172(10) 0.0017(8) -0.0008(8) 0.0014(8)
C5 0.0130(9) 0.0142(9) 0.0171(9) -0.0023(8) -0.0005(7) 0.0017(8)
C6 0.0148(9) 0.0137(9) 0.0144(9) -0.0022(7) 0.0008(7) -0.0025(8)
C7 0.0132(9) 0.0128(9) 0.0161(9) -0.0030(7) -0.0003(8) -0.0022(7)
C8 0.0190(10) 0.0179(10) 0.0176(10) -0.0022(8) 0.0052(8) -0.0015(8)
O1 0.0208(8) 0.0167(7) 0.0176(7) -0.0013(6) 0.0035(6) 0.0083(6)
C9 0.0161(10) 0.0220(11) 0.0215(10) 0.0002(9) 0.0000(8) 0.0050(9)
C10 0.0196(10) 0.0190(10) 0.0148(9) -0.0019(8) -0.0034(8) 0.0036(8)
C11 0.0252(12) 0.0226(11) 0.0174(10) -0.0015(8) -0.0020(9) 0.0090(9)
C12 0.0347(13) 0.0157(10) 0.0210(11) -0.0002(8) -0.0049(10) 0.0072(9)
C13 0.0290(12) 0.0171(10) 0.0173(10) 0.0020(8) -0.0033(9) -0.0012(9)
C14 0.0198(10) 0.0178(10) 0.0175(10) 0.0006(8) -0.0029(8) 0.0005(8)
C15 0.0364(14) 0.0257(12) 0.0215(11) 0.0102(10) 0.0092(10) 0.0099(10)
O2 0.0259(8) 0.0207(8) 0.0220(8) 0.0089(6) 0.0067(7) 0.0089(7)
C16 0.0265(12) 0.0203(11) 0.0378(14) -0.0099(10) 0.0024(10) 0.0064(10)
O3 0.0145(7) 0.0192(7) 0.0224(8) -0.0012(6) 0.0003(6) 0.0052(6)
C17 0.0154(10) 0.0246(11) 0.0227(11) 0.0018(9) 0.0038(8) -0.0023(9)
O4 0.0176(7) 0.0159(7) 0.0161(7) -0.0032(6) 0.0039(6) -0.0009(6)

loop_
_atom_type_symbol
_atom_type_description
_atom_type_scat_dispersion_real
_atom_type_scat_dispersion_imag
_atom_type_scat_source
C C 0.0033 0.0016 'International Tables Vol C Tables 4.2.6.8 and 6.1.1.4'
H H 0.0000 0.0000 'International Tables Vol C Tables 4.2.6.8 and 6.1.1.4'
N N 0.0061 0.0033 'International Tables Vol C Tables 4.2.6.8 and 6.1.1.4'
O O 0.0106 0.0060 'International Tables Vol C Tables 4.2.6.8 and 6.1.1.4'
Cl Cl 0.1484 0.1585 'International Tables Vol C Tables 4.2.6.8 and 6.1.1.4'
Pd Pd -0.9988 1.0072 'International Tables Vol C Tables 4.2.6.8 and 6.1.1.4'

loop_
_geom_angle_atom_site_label_1
_geom_angle_atom_site_label_2
_geom_angle_atom_site_label_3
_geom_angle
N1 Pd1 C1 79.51(8)
N1 Pd1 N2 91.17(7)
C1 Pd1 N2 168.65(7)
N1 Pd1 Cl1 174.48(5)
C1 Pd1 Cl1 99.79(6)
N2 Pd1 Cl1 90.10(5)
C7 N1 O1 115.52(17)
C7 N1 Pd1 120.58(14)
O1 N1 Pd1 123.89(13)
C14 N2 C10 118.19(19)
C14 N2 Pd1 121.04(15)
C10 N2 Pd1 120.09(14)
C6 C1 C2 115.54(18)
C6 C1 Pd1 132.42(15)
C2 C1 Pd1 111.97(14)
C3 C2 C1 123.70(19)
C3 C2 C7 120.28(19)
C1 C2 C7 116.02(18)
C4 C3 C2 119.08(19)
O2 C4 C3 125.26(19)
O2 C4 C5 115.66(18)
C3 C4 C5 119.09(19)
O3 C5 C4 118.40(18)
O3 C5 C6 120.36(18)
C4 C5 C6 121.19(19)
O4 C6 C1 122.84(18)
O4 C6 C5 115.82(18)
C1 C6 C5 121.32(19)
N1 C7 C2 111.90(18)
N1 C7 C8 123.72(19)
C2 C7 C8 124.34(18)
N1 O1 C9 109.40(15)
O1 C9 C10 112.11(18)
N2 C10 C11 122.0(2)
N2 C10 C9 117.83(19)
C11 C10 C9 120.2(2)
C12 C11 C10 119.5(2)
C13 C12 C11 118.5(2)
C12 C13 C14 119.1(2)
N2 C14 C13 122.7(2)
C4 O2 C15 116.46(17)
C5 O3 C16 113.63(17)
C6 O4 C17 113.29(16)

loop_
_geom_bond_atom_site_label_1
_geom_bond_atom_site_label_2
_geom_bond_distance
Pd1 N1 1.9923(17)
Pd1 C1 2.024(2)
Pd1 N2 2.1483(18)
Pd1 Cl1 2.3031(5)
N1 C7 1.290(3)
N1 O1 1.405(2)
N2 C14 1.344(3)
N2 C10 1.347(3)
C1 C6 1.401(3)
C1 C2 1.416(3)
C2 C3 1.396(3)
C2 C7 1.465(3)
C3 C4 1.387(3)
C4 O2 1.367(2)
C4 C5 1.396(3)
C5 O3 1.381(2)
C5 C6 1.405(3)
C6 O4 1.373(2)
C7 C8 1.490(3)
O1 C9 1.441(3)
C9 C10 1.504(3)
C10 C11 1.388(3)
C11 C12 1.386(3)
C12 C13 1.381(3)
C13 C14 1.387(3)
C15 O2 1.428(3)
C16 O3 1.426(3)
C17 O4 1.432(3)

loop_
_geom_hbond_atom_site_label_D
_geom_hbond_atom_site_label_H
_geom_hbond_atom_site_label_A
_geom_hbond_distance_DH
_geom_hbond_distance_HA
_geom_hbond_distance_DA
_geom_hbond_angle_DHA
_geom_hbond_site_symmetry_A
C8 H8B O2 0.98 2.34 3.287(3) 161.0 4_457
C9 H9B Cl1 0.99 2.78 3.609(2) 141.6 6_557
